data_1557451
loop_
_publ_author_name
'Sharma, Mahendra K.'
'Blomeyer, Sebastian'
'Glodde, Timo'
'Neumann, Beate'
'Stammler, Hans-Georg'
'Hinz, Alexander'
'van Gastel, Maurice'
'Ghadwal, Rajendra S.'

_publ_section_title
;
 Isolation of singlet carbene derived 2-phospha-1,3-butadienes and their
 sequential one-electron oxidation to radical cations and dications
;
_journal_issue 7
_journal_name_full 'Chemical Science'
_journal_page_first 1975
_journal_page_last 1984
_journal_paper_doi 10.1039/C9SC05598C
_journal_volume 11
_journal_year 2020
_chemical_formula_moiety 'C57 H76 N3 P'
_chemical_formula_sum 'C57 H76 N3 P'
_chemical_formula_weight 834.17
_space_group_crystal_system monoclinic
_space_group_IT_number 14
_space_group_name_Hall '-P 2ybc'
_space_group_name_H-M_alt 'P 1 21/c 1'
_atom_sites_solution_hydrogens geom
_atom_sites_solution_primary direct
_audit_creation_date 2019-08-02
_audit_creation_method
;
Olex2 1.3-ac4
(compiled 2019.04.23 svn.r3594 for Rigaku Oxford Diffraction, GUI svn.r5739)
;
_audit_update_record
;
2019-08-28 deposited with the CCDC.	2020-01-06 downloaded from the CCDC.
;
_cell_angle_alpha 90
_cell_angle_beta 101.6144(6)
_cell_angle_gamma 90
_cell_formula_units_Z 4
_cell_length_a 18.56527(11)
_cell_length_b 11.96597(7)
_cell_length_c 22.85445(16)
_cell_measurement_reflns_used 64190
_cell_measurement_temperature 100.0(1)
_cell_measurement_theta_max 76.3380
_cell_measurement_theta_min 3.6430
_cell_volume 4973.19(6)
_computing_cell_refinement 'CrysAlisPro 1.171.40.58a (Rigaku OD, 2019)'
_computing_data_collection 'CrysAlisPro 1.171.40.58a (Rigaku OD, 2019)'
_computing_data_reduction 'CrysAlisPro 1.171.40.58a (Rigaku OD, 2019)'
_computing_molecular_graphics 'Olex2 (Dolomanov et al., 2009)'
_computing_publication_material 'Olex2 (Dolomanov et al., 2009)'
_computing_structure_refinement 'ShelXL (Sheldrick, 2015)'
_computing_structure_solution 'ShelXS (Sheldrick, 2008)'
_diffrn_ambient_environment N~2~
_diffrn_ambient_temperature 100.0(1)
_diffrn_detector 'CCD plate'
_diffrn_detector_area_resol_mean 5.3114
_diffrn_detector_type Atlas
_diffrn_measured_fraction_theta_full 1.000
_diffrn_measured_fraction_theta_max 0.993
_diffrn_measurement_details
;
List of Runs (angles in degrees, time in seconds):

  # Type    Start    End  Width  t~exp~   \w     \q     \k     \f   Frames
#--------------------------------------------------------------------------
  1  \w    -64.00  30.00   1.00    2.50    --  -38.50  57.00 120.00   94
  2  \w   -124.00  47.00   1.00    2.50    --  -38.50   0.00  60.00  171
  3  \w    -87.00  -6.00   1.00    2.50    --  -38.50 125.00 150.00   81
  4  \w     18.00 111.00   1.00    2.50    --   42.89  57.00-120.00   93
  5  \w     18.00 111.00   1.00    2.50    --   42.89  57.00 120.00   93
  6  \w     22.00 114.00   1.00    2.50    --   42.89  38.00  30.00   92
  7  \w     14.00 113.00   1.00    2.50    --   42.89  73.00-101.60   99
  8  \w     27.00  97.00   1.00    2.50    --   42.89-125.00  30.00   70
  9  \w     14.00 113.00   1.00    2.50    --   42.89  72.00 140.00   99
 10  \w     12.00  42.00   1.00    2.50    --   42.89  81.00 178.39   30
 11  \w     12.00  42.00   1.00    2.50    --   42.89  81.00 101.76   30
 12  \w     12.00  42.00   1.00    2.50    --   42.89  80.00 -52.82   30
 13  \w     12.00  42.00   1.00    2.50    --   42.89  81.00  34.54   30
 14  \w     15.00 112.00   1.00    2.50    --   42.89  68.00 -21.87   97
 15  \w     14.00 113.00   1.00    2.50    --   42.89  72.00  29.88   99
 16  \w     27.00  97.00   1.00    2.50    --   42.89-125.00 -30.00   70
 17  \w     82.00 178.00   1.00   10.00    --  111.00  72.00 163.64   96
 18  \w     85.00 178.00   1.00   10.00    --  111.00  61.00-175.96   93
 19  \w     84.00 178.00   1.00   10.00    --  111.00  63.00 136.57   94
 20  \w     82.00 178.00   1.00   10.00    --  111.00  74.00 107.27   96
 21  \w     86.00 178.00   1.00   10.00    --  111.00  55.00 174.59   92
 22  \w     85.00 178.00   1.00   10.00    --  111.00  60.00  45.28   93
 23  \w     85.00 178.00   1.00   10.00    --  111.00  61.00  47.09   93
 24  \w     86.00 178.00   1.00   10.00    --  111.00  58.00 -76.64   92
 25  \w     85.00 178.00   1.00   10.00    --  111.00  61.00-126.03   93
 26  \w     82.00 178.00   1.00   10.00    --  111.00  72.00 -82.85   96
 27  \w     85.00 178.00   1.00   10.00    --  111.00  62.00-168.96   93
 28  \w     85.00 178.00   1.00   10.00    --  111.00  61.00-150.00   93
 29  \w     83.00 178.00   1.00   10.00    --  111.00  70.00   4.84   95
 30  \w     84.00 178.00   1.00   10.00    --  111.00  65.00-161.95   94
 31  \w     86.00 178.00   1.00   10.00    --  111.00  58.00  -0.31   92
 32  \w     83.00 178.00   1.00   10.00    --  111.00  68.00-111.86   95
 33  \w     31.00 107.00   1.00   10.00    --  111.00 -94.00 150.00   76
 34  \w     83.00 178.00   1.00   10.00    --  111.00  67.00  61.43   95
 35  \w     83.00 178.00   1.00   10.00    --  111.00  69.00 -26.70   95
 36  \w     86.00 178.00   1.00   10.00    --  111.00  58.00 100.14   92
 37  \w     40.00 141.00   1.00   10.00    --  111.00 -77.00 -60.00  101
 38  \w     31.00 107.00   1.00   10.00    --  111.00 -94.00 -90.00   76
 39  \w     31.00 107.00   1.00   10.00    --  111.00 -94.00  90.00   76
 40  \w     85.00 178.00   1.00   10.00    --  111.00  62.00-140.37   93
 41  \w     34.00 107.00   1.00   10.00    --  111.00-101.00-139.95   73
 42  \w     84.00 178.00   1.00   10.00    --  111.00  64.00 -39.03   94
 43  \w     41.00 133.00   1.00   10.00    --  111.00 -45.00 120.00   92
 44  \w     85.00 165.00   1.00   10.00    --  111.00  61.00  30.00   80
 45  \w     33.00 107.00   1.00   10.00    --  111.00 -94.00  60.00   74
 46  \w     85.00 111.00   1.00   10.00    --  111.00  61.00  90.00   26
 47  \w     85.00 112.00   1.00   10.00    --  111.00  61.00   0.00   27
 48  \w     85.00 112.00   1.00   10.00    --  111.00  61.00 -30.00   27
 49  \w     87.00 112.00   1.00   10.00    --  111.00  56.00  82.08   25
 50  \w     89.00 116.00   1.00   10.00    --  111.00  45.00-180.00   27
 51  \w     86.00 122.00   1.00   10.00    --  111.00  55.00 117.00   36
 52  \w     85.00 165.00   1.00   10.00    --  111.00  61.00-120.00   80
 53  \w     53.00  80.00   1.00   10.00    --  111.00 -94.00 120.00   27
 54  \w     82.00 107.00   1.00   10.00    --  111.00 -94.00 120.00   25
 55  \w     49.00 108.00   1.00   10.00    --  111.00-105.00  18.55   59
 56  \w     86.00 112.00   1.00   10.00    --  111.00  55.00  67.05   26
 57  \w     84.00 110.00   1.00   10.00    --  111.00  63.00 -51.59   26
 58  \w    119.00 177.00   1.00   10.00    --  111.00  70.00 142.33   58
 59  \w     85.00 176.00   1.00   10.00    --  111.00  61.00 -60.00   91
 60  \w     86.00 111.00   1.00   10.00    --  111.00  61.00 -90.00   25
 61  \w     83.00 109.00   1.00   10.00    --  111.00  70.00 142.33   26
 62  \w     85.00 111.00   1.00   10.00    --  111.00  59.00 -91.60   26
;
_diffrn_measurement_device 'four-circle diffractometer'
_diffrn_measurement_device_type 'SuperNova, Dual, Cu at home/near, Atlas'
_diffrn_measurement_method '\w scans'
_diffrn_orient_matrix_type 'CrysAlisPro convention (1999,Acta A55,543-557)'
_diffrn_orient_matrix_UB_11 0.0793358000
_diffrn_orient_matrix_UB_12 0.0281599000
_diffrn_orient_matrix_UB_13 0.0314052000
_diffrn_orient_matrix_UB_21 0.0056074000
_diffrn_orient_matrix_UB_22 -0.1129886000
_diffrn_orient_matrix_UB_23 0.0329524000
_diffrn_orient_matrix_UB_31 0.0291181000
_diffrn_orient_matrix_UB_32 -0.0550007000
_diffrn_orient_matrix_UB_33 -0.0516063000
_diffrn_radiation_monochromator mirror
_diffrn_radiation_probe x-ray
_diffrn_radiation_type 'Cu K\a'
_diffrn_radiation_wavelength 1.54184
_diffrn_reflns_av_R_equivalents 0.0828
_diffrn_reflns_av_unetI/netI 0.0277
_diffrn_reflns_Laue_measured_fraction_full 1.000
_diffrn_reflns_Laue_measured_fraction_max 0.993
_diffrn_reflns_limit_h_max 23
_diffrn_reflns_limit_h_min -23
_diffrn_reflns_limit_k_max 15
_diffrn_reflns_limit_k_min -15
_diffrn_reflns_limit_l_max 28
_diffrn_reflns_limit_l_min -28
_diffrn_reflns_number 142708
_diffrn_reflns_point_group_measured_fraction_full 1.000
_diffrn_reflns_point_group_measured_fraction_max 0.993
_diffrn_reflns_theta_full 67.684
_diffrn_reflns_theta_max 76.911
_diffrn_reflns_theta_min 2.430
_diffrn_source 'micro-focus sealed X-ray tube'
_diffrn_source_type 'SuperNova (Cu) X-ray Source'
_exptl_absorpt_coefficient_mu 0.770
_exptl_absorpt_correction_T_max 1.000
_exptl_absorpt_correction_T_min 0.471
_exptl_absorpt_correction_type gaussian
_exptl_absorpt_process_details
;
CrysAlisPro 1.171.40.58a (Rigaku Oxford Diffraction, 2019)
Numerical absorption correction based on gaussian integration over
			a multifaceted crystal model
Empirical absorption correction using spherical harmonics,
 implemented in SCALE3 ABSPACK scaling algorithm.
;
_exptl_crystal_colour 'clear brownish orange'
_exptl_crystal_colour_lustre clear
_exptl_crystal_colour_modifier brownish
_exptl_crystal_colour_primary orange
_exptl_crystal_density_diffrn 1.114
_exptl_crystal_description block
_exptl_crystal_F_000 1816
_exptl_crystal_size_max 0.428
_exptl_crystal_size_mid 0.332
_exptl_crystal_size_min 0.245
_refine_diff_density_max 0.669
_refine_diff_density_min -0.454
_refine_diff_density_rms 0.049
_refine_ls_extinction_method none
_refine_ls_goodness_of_fit_ref 1.037
_refine_ls_hydrogen_treatment constr
_refine_ls_matrix_type full
_refine_ls_number_parameters 564
_refine_ls_number_reflns 10414
_refine_ls_number_restraints 0
_refine_ls_restrained_S_all 1.037
_refine_ls_R_factor_all 0.0459
_refine_ls_R_factor_gt 0.0419
_refine_ls_shift/su_max 0.003
_refine_ls_shift/su_mean 0.000
_refine_ls_structure_factor_coef Fsqd
_refine_ls_weighting_details 'w=1/[\s^2^(Fo^2^)+(0.0766P)^2^+1.1302P] where P=(Fo^2^+2Fc^2^)/3'
_refine_ls_weighting_scheme calc
_refine_ls_wR_factor_gt 0.1173
_refine_ls_wR_factor_ref 0.1215
_reflns_Friedel_coverage 0.000
_reflns_number_gt 9389
_reflns_number_total 10414
_reflns_threshold_expression 'I > 2\s(I)'
_cod_data_source_file c9sc05598c2.cif
_cod_data_source_block compound5
_cod_depositor_comments 'Adding full bibliography for 1557449--1557455.cif.'
_cod_original_cell_volume 4973.19(5)
_cod_database_code 1557451
_shelx_shelxl_version_number 2018/3
_chemical_oxdiff_formula C57H76N3P
_shelx_space_group_comment
;
The symmetry employed for this shelxl refinement is uniquely defined
by the following loop, which should always be used as a source of
symmetry information in preference to the above space-group names.
They are only intended as comments.
;
_diffrn_oxdiff_digest_frames
;
012caedbe09c26fa864cd64709c4de2f4304536cee8
;
_reflns_odcompleteness_completeness 99.99
_reflns_odcompleteness_iscentric 1
_reflns_odcompleteness_theta 71.98
_olex2_refinement_description
;
1. Fixed Uiso
 At 1.2 times of:
  All C(H) groups, All C(H,H) groups
 At 1.5 times of:
  All C(H,H,H) groups
2.a Ternary CH refined with riding coordinates:
 C20(H20), C23(H23), C32(H32), C35(H35), C50(H50), C53(H53)
2.b Secondary CH2 refined with riding coordinates:
 C7(H7A,H7B), C9(H9A,H9B), C10(H10A,H10B), C11(H11A,H11B), C12(H12A,H12B),
 C13(H13A,H13B)
2.c Aromatic/amide H refined with riding coordinates:
 C2(H2), C3(H3), C16(H16), C17(H17), C18(H18), C28(H28), C29(H29), C30(H30),
 C38(H38), C39(H39), C40(H40), C41(H41), C42(H42), C46(H46), C47(H47), C48(H48)
2.d Idealised Me refined as rotating group:
 C21(H21A,H21B,H21C), C22(H22A,H22B,H22C), C24(H24A,H24B,H24C), C25(H25A,H25B,
 H25C), C33(H33A,H33B,H33C), C34(H34A,H34B,H34C), C36(H36A,H36B,H36C), C37(H37A,
 H37B,H37C), C51(H51A,H51B,H51C), C52(H52A,H52B,H52C), C54(H54A,H54B,H54C),
 C55(H55A,H55B,H55C), C56(H56A,H56B,H56C), C57(H57A,H57B,H57C)
;
_olex2_date_sample_data_collection 2019-08-01
_olex2_submission_special_instructions 'No special instructions were received'
_oxdiff_exptl_absorpt_empirical_details
;
Empirical correction (ABSPACK) includes:
- Absorption correction using spherical harmonics
- Frame scaling
;
_oxdiff_exptl_absorpt_empirical_full_max 5.777
_oxdiff_exptl_absorpt_empirical_full_min 0.249

loop_
_space_group_symop_operation_xyz
'x, y, z'
'-x, y+1/2, -z+1/2'
'-x, -y, -z'
'x, -y-1/2, z-1/2'

loop_
_atom_site_label
_atom_site_type_symbol
_atom_site_fract_x
_atom_site_fract_y
_atom_site_fract_z
_atom_site_U_iso_or_equiv
_atom_site_adp_type
_atom_site_occupancy
_atom_site_site_symmetry_order
_atom_site_calc_flag
_atom_site_refinement_flags_posn
_atom_site_refinement_flags_adp
_atom_site_refinement_flags_occupancy
_atom_site_disorder_assembly
_atom_site_disorder_group
P1 P 0.27082(2) 0.53303(2) 0.14106(2) 0.01600(8) Uani 1 1 d . . . . .
N1 N 0.13070(5) 0.62785(8) 0.18616(4) 0.01654(19) Uani 1 1 d . . . . .
N2 N 0.11881(5) 0.48645(8) 0.24544(4) 0.01628(19) Uani 1 1 d . . . . .
N3 N 0.39790(5) 0.53036(8) 0.10419(4) 0.01702(19) Uani 1 1 d . . . . .
C1 C 0.16883(6) 0.53435(8) 0.21360(5) 0.0151(2) Uani 1 1 d . . . . .
C2 C 0.06105(6) 0.63422(9) 0.20059(5) 0.0199(2) Uani 1 1 d . . . . .
H2 H 0.024904 0.689559 0.186866 0.024 Uiso 1 1 calc R . . . .
C3 C 0.05408(6) 0.54962(10) 0.23677(5) 0.0199(2) Uani 1 1 d . . . . .
H3 H 0.012417 0.534673 0.253786 0.024 Uiso 1 1 calc R . . . .
C4 C 0.23705(6) 0.49459(9) 0.20776(5) 0.0154(2) Uani 1 1 d . . . . .
C5 C 0.36613(6) 0.52744(8) 0.15421(5) 0.0153(2) Uani 1 1 d . . . . .
C6 C 0.47990(6) 0.52651(9) 0.11766(5) 0.0194(2) Uani 1 1 d . . . . .
C7 C 0.49534(6) 0.56674(10) 0.18238(5) 0.0201(2) Uani 1 1 d . . . . .
H7A H 0.500552 0.649081 0.183949 0.024 Uiso 1 1 calc R . . . .
H7B H 0.541424 0.533077 0.204777 0.024 Uiso 1 1 calc R . . . .
C8 C 0.42939(6) 0.53009(9) 0.20985(5) 0.0166(2) Uani 1 1 d . . . . .
C9 C 0.41197(6) 0.61716(9) 0.25452(5) 0.0208(2) Uani 1 1 d . . . . .
H9A H 0.404895 0.690978 0.234631 0.025 Uiso 1 1 calc R . . . .
H9B H 0.365285 0.596543 0.266383 0.025 Uiso 1 1 calc R . . . .
C10 C 0.47263(7) 0.62665(11) 0.31066(6) 0.0271(3) Uani 1 1 d . . . . .
H10A H 0.518085 0.655151 0.299504 0.033 Uiso 1 1 calc R . . . .
H10B H 0.457410 0.680900 0.338552 0.033 Uiso 1 1 calc R . . . .
C11 C 0.48848(8) 0.51395(11) 0.34193(5) 0.0290(3) Uani 1 1 d . . . . .
H11A H 0.529863 0.521908 0.376532 0.035 Uiso 1 1 calc R . . . .
H11B H 0.444714 0.489033 0.356986 0.035 Uiso 1 1 calc R . . . .
C12 C 0.50786(7) 0.42678(10) 0.29898(5) 0.0243(2) Uani 1 1 d . . . . .
H12A H 0.515155 0.353381 0.319294 0.029 Uiso 1 1 calc R . . . .
H12B H 0.554511 0.447931 0.287215 0.029 Uiso 1 1 calc R . . . .
C13 C 0.44668(6) 0.41708(9) 0.24286(5) 0.0180(2) Uani 1 1 d . . . . .
H13A H 0.401464 0.388673 0.254465 0.022 Uiso 1 1 calc R . . . .
H13B H 0.461714 0.362121 0.215233 0.022 Uiso 1 1 calc R . . . .
C14 C 0.15373(6) 0.72256(9) 0.15568(5) 0.0174(2) Uani 1 1 d . . . . .
C15 C 0.12318(6) 0.73545(10) 0.09465(5) 0.0204(2) Uani 1 1 d . . . . .
C16 C 0.13037(7) 0.83945(10) 0.06878(5) 0.0261(3) Uani 1 1 d . . . . .
H16 H 0.108871 0.851036 0.027868 0.031 Uiso 1 1 calc R . . . .
C17 C 0.16807(8) 0.92574(10) 0.10142(6) 0.0291(3) Uani 1 1 d . . . . .
H17 H 0.171322 0.996465 0.083243 0.035 Uiso 1 1 calc R . . . .
C18 C 0.20131(8) 0.90914(10) 0.16095(6) 0.0268(3) Uani 1 1 d . . . . .
H18 H 0.229204 0.967814 0.182585 0.032 Uiso 1 1 calc R . . . .
C19 C 0.19439(6) 0.80775(9) 0.18941(5) 0.0204(2) Uani 1 1 d . . . . .
C20 C 0.08437(7) 0.64136(11) 0.05632(5) 0.0241(2) Uani 1 1 d . . . . .
H20 H 0.087497 0.572761 0.081706 0.029 Uiso 1 1 calc R . . . .
C21 C 0.12282(7) 0.61648(11) 0.00420(5) 0.0274(3) Uani 1 1 d . . . . .
H21A H 0.120437 0.682686 -0.021354 0.041 Uiso 1 1 calc GR . . . .
H21B H 0.098171 0.553768 -0.019222 0.041 Uiso 1 1 calc GR . . . .
H21C H 0.174367 0.597107 0.019932 0.041 Uiso 1 1 calc GR . . . .
C22 C 0.00274(8) 0.66844(14) 0.03344(6) 0.0354(3) Uani 1 1 d . . . . .
H22A H -0.021810 0.675656 0.067405 0.053 Uiso 1 1 calc GR . . . .
H22B H -0.020358 0.608135 0.007210 0.053 Uiso 1 1 calc GR . . . .
H22C H -0.001730 0.738836 0.011076 0.053 Uiso 1 1 calc GR . . . .
C23 C 0.22691(7) 0.79134(10) 0.25535(5) 0.0231(2) Uani 1 1 d . . . . .
H23 H 0.239673 0.710453 0.261644 0.028 Uiso 1 1 calc R . . . .
C24 C 0.29720(7) 0.85886(11) 0.27668(6) 0.0288(3) Uani 1 1 d . . . . .
H24A H 0.331035 0.846564 0.249467 0.043 Uiso 1 1 calc GR . . . .
H24B H 0.320614 0.834803 0.317019 0.043 Uiso 1 1 calc GR . . . .
H24C H 0.285004 0.938483 0.277231 0.043 Uiso 1 1 calc GR . . . .
C25 C 0.17009(8) 0.81976(14) 0.29333(6) 0.0348(3) Uani 1 1 d . . . . .
H25A H 0.156843 0.898955 0.288321 0.052 Uiso 1 1 calc GR . . . .
H25B H 0.191054 0.804701 0.335472 0.052 Uiso 1 1 calc GR . . . .
H25C H 0.126064 0.773776 0.280493 0.052 Uiso 1 1 calc GR . . . .
C26 C 0.12159(6) 0.37918(9) 0.27422(5) 0.0166(2) Uani 1 1 d . . . . .
C27 C 0.11446(6) 0.28190(9) 0.23905(5) 0.0186(2) Uani 1 1 d . . . . .
C28 C 0.11987(6) 0.17920(10) 0.26857(6) 0.0231(2) Uani 1 1 d . . . . .
H28 H 0.117683 0.112083 0.246077 0.028 Uiso 1 1 calc R . . . .
C29 C 0.12839(6) 0.17348(10) 0.33017(6) 0.0247(2) Uani 1 1 d . . . . .
H29 H 0.132696 0.102863 0.349551 0.030 Uiso 1 1 calc R . . . .
C30 C 0.13063(6) 0.27043(10) 0.36346(5) 0.0228(2) Uani 1 1 d . . . . .
H30 H 0.134259 0.265497 0.405436 0.027 Uiso 1 1 calc R . . . .
C31 C 0.12765(6) 0.37539(10) 0.33640(5) 0.0195(2) Uani 1 1 d . . . . .
C32 C 0.09687(6) 0.28958(10) 0.17118(5) 0.0219(2) Uani 1 1 d . . . . .
H32 H 0.125617 0.353254 0.159152 0.026 Uiso 1 1 calc R . . . .
C33 C 0.11658(7) 0.18423(11) 0.14001(6) 0.0267(3) Uani 1 1 d . . . . .
H33A H 0.084307 0.122819 0.146794 0.040 Uiso 1 1 calc GR . . . .
H33B H 0.167867 0.163982 0.156219 0.040 Uiso 1 1 calc GR . . . .
H33C H 0.110216 0.198317 0.097034 0.040 Uiso 1 1 calc GR . . . .
C34 C 0.01467(7) 0.31509(12) 0.14932(6) 0.0316(3) Uani 1 1 d . . . . .
H34A H 0.003986 0.322808 0.105742 0.047 Uiso 1 1 calc GR . . . .
H34B H 0.002299 0.384864 0.167481 0.047 Uiso 1 1 calc GR . . . .
H34C H -0.014674 0.253844 0.160820 0.047 Uiso 1 1 calc GR . . . .
C35 C 0.12907(7) 0.47999(11) 0.37422(5) 0.0264(3) Uani 1 1 d . . . . .
H35 H 0.134245 0.546087 0.348611 0.032 Uiso 1 1 calc R . . . .
C36 C 0.19298(8) 0.48173(14) 0.42830(6) 0.0361(3) Uani 1 1 d . . . . .
H36A H 0.186658 0.421251 0.455743 0.054 Uiso 1 1 calc GR . . . .
H36B H 0.193721 0.553682 0.448901 0.054 Uiso 1 1 calc GR . . . .
H36C H 0.239444 0.471375 0.414875 0.054 Uiso 1 1 calc GR . . . .
C37 C 0.05605(9) 0.49123(14) 0.39554(7) 0.0395(3) Uani 1 1 d . . . . .
H37A H 0.015040 0.486929 0.361108 0.059 Uiso 1 1 calc GR . . . .
H37B H 0.054695 0.563323 0.415632 0.059 Uiso 1 1 calc GR . . . .
H37C H 0.051837 0.430601 0.423483 0.059 Uiso 1 1 calc GR . . . .
C38 C 0.28698(6) 0.39836(10) 0.30526(5) 0.0203(2) Uani 1 1 d . . . . .
H38 H 0.279223 0.464828 0.325868 0.024 Uiso 1 1 calc R . . . .
C39 C 0.31658(7) 0.30475(11) 0.33767(5) 0.0256(3) Uani 1 1 d . . . . .
H39 H 0.328449 0.307881 0.380055 0.031 Uiso 1 1 calc R . . . .
C40 C 0.32884(7) 0.20706(11) 0.30854(6) 0.0261(3) Uani 1 1 d . . . . .
H40 H 0.348337 0.143018 0.330769 0.031 Uiso 1 1 calc R . . . .
C41 C 0.31234(6) 0.20378(10) 0.24657(6) 0.0228(2) Uani 1 1 d . . . . .
H41 H 0.321420 0.137699 0.226175 0.027 Uiso 1 1 calc R . . . .
C42 C 0.28262(6) 0.29689(9) 0.21443(5) 0.0183(2) Uani 1 1 d . . . . .
H42 H 0.271517 0.293532 0.172031 0.022 Uiso 1 1 calc R . . . .
C43 C 0.26856(6) 0.39594(9) 0.24301(5) 0.0162(2) Uani 1 1 d . . . . .
C44 C 0.35619(6) 0.52673(10) 0.04400(5) 0.0183(2) Uani 1 1 d . . . . .
C45 C 0.34495(6) 0.62776(10) 0.01136(5) 0.0223(2) Uani 1 1 d . . . . .
C46 C 0.30821(7) 0.62317(11) -0.04830(6) 0.0273(3) Uani 1 1 d . . . . .
H46 H 0.300812 0.690056 -0.071112 0.033 Uiso 1 1 calc R . . . .
C47 C 0.28241(7) 0.52310(12) -0.07475(6) 0.0286(3) Uani 1 1 d . . . . .
H47 H 0.258403 0.521433 -0.115589 0.034 Uiso 1 1 calc R . . . .
C48 C 0.29158(7) 0.42542(11) -0.04171(5) 0.0251(2) Uani 1 1 d . . . . .
H48 H 0.272793 0.357363 -0.060107 0.030 Uiso 1 1 calc R . . . .
C49 C 0.32784(6) 0.42462(10) 0.01809(5) 0.0201(2) Uani 1 1 d . . . . .
C50 C 0.36762(7) 0.74096(10) 0.03952(6) 0.0265(3) Uani 1 1 d . . . . .
H50 H 0.402369 0.727325 0.078357 0.032 Uiso 1 1 calc R . . . .
C51 C 0.40728(8) 0.81486(12) 0.00106(7) 0.0343(3) Uani 1 1 d . . . . .
H51A H 0.448469 0.773316 -0.009279 0.051 Uiso 1 1 calc GR . . . .
H51B H 0.425886 0.882214 0.023490 0.051 Uiso 1 1 calc GR . . . .
H51C H 0.372802 0.836210 -0.035580 0.051 Uiso 1 1 calc GR . . . .
C52 C 0.30093(8) 0.80237(12) 0.05304(7) 0.0348(3) Uani 1 1 d . . . . .
H52A H 0.265019 0.814404 0.015817 0.052 Uiso 1 1 calc GR . . . .
H52B H 0.316398 0.874673 0.071508 0.052 Uiso 1 1 calc GR . . . .
H52C H 0.278472 0.757522 0.080480 0.052 Uiso 1 1 calc GR . . . .
C53 C 0.33094(7) 0.31514(10) 0.05219(5) 0.0232(2) Uani 1 1 d . . . . .
H53 H 0.355738 0.329160 0.094600 0.028 Uiso 1 1 calc R . . . .
C54 C 0.37409(9) 0.22414(11) 0.02654(6) 0.0326(3) Uani 1 1 d . . . . .
H54A H 0.348201 0.204728 -0.013899 0.049 Uiso 1 1 calc GR . . . .
H54B H 0.378258 0.157653 0.052039 0.049 Uiso 1 1 calc GR . . . .
H54C H 0.423354 0.251997 0.025127 0.049 Uiso 1 1 calc GR . . . .
C55 C 0.51561(7) 0.60139(12) 0.07722(6) 0.0262(3) Uani 1 1 d . . . . .
H55A H 0.491608 0.589110 0.035441 0.039 Uiso 1 1 calc GR . . . .
H55B H 0.567983 0.583102 0.082575 0.039 Uiso 1 1 calc GR . . . .
H55C H 0.510094 0.679876 0.087743 0.039 Uiso 1 1 calc GR . . . .
C56 C 0.50662(7) 0.40722(11) 0.10966(6) 0.0254(3) Uani 1 1 d . . . . .
H56A H 0.481076 0.354841 0.131436 0.038 Uiso 1 1 calc GR . . . .
H56B H 0.559710 0.402706 0.125315 0.038 Uiso 1 1 calc GR . . . .
H56C H 0.496145 0.387903 0.067119 0.038 Uiso 1 1 calc GR . . . .
C57 C 0.25252(8) 0.27301(12) 0.05151(6) 0.0304(3) Uani 1 1 d . . . . .
H57A H 0.224721 0.330995 0.067645 0.046 Uiso 1 1 calc GR . . . .
H57B H 0.254775 0.205474 0.076063 0.046 Uiso 1 1 calc GR . . . .
H57C H 0.228087 0.255722 0.010379 0.046 Uiso 1 1 calc GR . . . .

loop_
_atom_site_aniso_label
_atom_site_aniso_U_11
_atom_site_aniso_U_22
_atom_site_aniso_U_33
_atom_site_aniso_U_23
_atom_site_aniso_U_13
_atom_site_aniso_U_12
P1 0.01825(14) 0.01861(15) 0.01238(14) 0.00260(9) 0.00606(10) 0.00203(9)
N1 0.0199(4) 0.0150(4) 0.0159(4) 0.0020(3) 0.0064(3) 0.0021(3)
N2 0.0195(4) 0.0154(4) 0.0157(4) 0.0012(3) 0.0076(3) 0.0017(3)
N3 0.0189(4) 0.0207(5) 0.0126(4) 0.0017(3) 0.0060(3) 0.0013(3)
C1 0.0214(5) 0.0136(5) 0.0111(5) 0.0001(4) 0.0049(4) -0.0008(4)
C2 0.0206(5) 0.0193(5) 0.0209(5) 0.0007(4) 0.0068(4) 0.0041(4)
C3 0.0202(5) 0.0206(5) 0.0208(5) 0.0006(4) 0.0084(4) 0.0030(4)
C4 0.0198(5) 0.0153(5) 0.0123(5) 0.0004(4) 0.0060(4) -0.0004(4)
C5 0.0216(5) 0.0130(5) 0.0129(5) 0.0012(4) 0.0072(4) 0.0005(4)
C6 0.0188(5) 0.0237(6) 0.0169(5) 0.0020(4) 0.0064(4) 0.0006(4)
C7 0.0216(5) 0.0219(5) 0.0177(5) 0.0011(4) 0.0062(4) -0.0026(4)
C8 0.0200(5) 0.0161(5) 0.0144(5) -0.0005(4) 0.0052(4) -0.0011(4)
C9 0.0272(5) 0.0168(5) 0.0197(5) -0.0027(4) 0.0080(4) -0.0015(4)
C10 0.0363(6) 0.0243(6) 0.0207(6) -0.0074(5) 0.0055(5) -0.0073(5)
C11 0.0369(7) 0.0323(7) 0.0157(6) -0.0015(5) 0.0002(5) -0.0084(5)
C12 0.0250(5) 0.0258(6) 0.0205(6) 0.0047(5) 0.0004(4) -0.0023(4)
C13 0.0211(5) 0.0171(5) 0.0158(5) 0.0002(4) 0.0039(4) -0.0003(4)
C14 0.0239(5) 0.0147(5) 0.0152(5) 0.0016(4) 0.0081(4) 0.0031(4)
C15 0.0271(5) 0.0203(5) 0.0153(5) 0.0015(4) 0.0080(4) 0.0053(4)
C16 0.0394(7) 0.0239(6) 0.0166(5) 0.0049(5) 0.0099(5) 0.0084(5)
C17 0.0487(8) 0.0169(6) 0.0262(6) 0.0054(5) 0.0183(6) 0.0049(5)
C18 0.0417(7) 0.0163(5) 0.0252(6) -0.0018(5) 0.0139(5) -0.0021(5)
C19 0.0288(6) 0.0172(5) 0.0173(5) -0.0010(4) 0.0095(4) 0.0011(4)
C20 0.0294(6) 0.0271(6) 0.0159(5) -0.0016(4) 0.0045(4) 0.0020(5)
C21 0.0317(6) 0.0334(7) 0.0175(6) -0.0050(5) 0.0056(5) 0.0035(5)
C22 0.0291(6) 0.0509(9) 0.0263(7) -0.0065(6) 0.0060(5) 0.0029(6)
C23 0.0318(6) 0.0200(5) 0.0177(5) -0.0025(4) 0.0054(4) -0.0039(4)
C24 0.0322(6) 0.0275(6) 0.0278(6) -0.0100(5) 0.0087(5) -0.0047(5)
C25 0.0364(7) 0.0512(9) 0.0186(6) -0.0076(6) 0.0097(5) -0.0123(6)
C26 0.0170(5) 0.0166(5) 0.0173(5) 0.0033(4) 0.0063(4) 0.0006(4)
C27 0.0168(5) 0.0187(5) 0.0215(6) 0.0002(4) 0.0069(4) -0.0012(4)
C28 0.0226(5) 0.0175(5) 0.0309(6) 0.0009(5) 0.0095(4) -0.0019(4)
C29 0.0225(5) 0.0208(6) 0.0325(6) 0.0100(5) 0.0092(5) 0.0003(4)
C30 0.0219(5) 0.0280(6) 0.0199(5) 0.0085(5) 0.0074(4) 0.0011(4)
C31 0.0196(5) 0.0228(6) 0.0175(5) 0.0027(4) 0.0074(4) 0.0012(4)
C32 0.0256(6) 0.0206(5) 0.0204(6) -0.0036(4) 0.0066(4) -0.0028(4)
C33 0.0279(6) 0.0253(6) 0.0286(6) -0.0101(5) 0.0095(5) -0.0050(5)
C34 0.0309(6) 0.0378(7) 0.0238(6) -0.0074(5) 0.0001(5) 0.0051(5)
C35 0.0386(7) 0.0259(6) 0.0164(6) 0.0002(5) 0.0094(5) 0.0022(5)
C36 0.0426(8) 0.0468(8) 0.0190(6) -0.0082(6) 0.0064(5) -0.0003(6)
C37 0.0436(8) 0.0464(8) 0.0313(7) -0.0035(6) 0.0140(6) 0.0171(7)
C38 0.0217(5) 0.0241(6) 0.0168(5) 0.0019(4) 0.0083(4) 0.0022(4)
C39 0.0250(6) 0.0345(7) 0.0187(5) 0.0093(5) 0.0075(4) 0.0035(5)
C40 0.0233(5) 0.0250(6) 0.0317(7) 0.0135(5) 0.0095(5) 0.0049(4)
C41 0.0212(5) 0.0167(5) 0.0324(6) 0.0028(5) 0.0097(4) 0.0006(4)
C42 0.0196(5) 0.0173(5) 0.0190(5) 0.0014(4) 0.0064(4) -0.0012(4)
C43 0.0160(5) 0.0177(5) 0.0162(5) 0.0030(4) 0.0062(4) -0.0006(4)
C44 0.0193(5) 0.0244(6) 0.0129(5) 0.0022(4) 0.0076(4) 0.0020(4)
C45 0.0239(5) 0.0266(6) 0.0187(6) 0.0045(5) 0.0096(4) 0.0046(4)
C46 0.0303(6) 0.0343(7) 0.0183(6) 0.0099(5) 0.0073(5) 0.0063(5)
C47 0.0272(6) 0.0449(8) 0.0139(5) 0.0049(5) 0.0048(4) 0.0026(5)
C48 0.0262(6) 0.0349(7) 0.0157(5) -0.0019(5) 0.0075(4) -0.0030(5)
C49 0.0222(5) 0.0258(6) 0.0144(5) 0.0001(4) 0.0086(4) 0.0003(4)
C50 0.0338(6) 0.0227(6) 0.0255(6) 0.0060(5) 0.0119(5) 0.0041(5)
C51 0.0439(8) 0.0268(6) 0.0367(7) 0.0062(6) 0.0189(6) -0.0004(5)
C52 0.0430(8) 0.0261(6) 0.0403(8) 0.0067(6) 0.0200(6) 0.0070(5)
C53 0.0327(6) 0.0232(6) 0.0150(5) -0.0017(4) 0.0082(4) -0.0031(5)
C54 0.0480(8) 0.0263(6) 0.0260(6) -0.0037(5) 0.0132(6) 0.0026(5)
C55 0.0242(6) 0.0360(7) 0.0209(6) 0.0051(5) 0.0102(4) -0.0023(5)
C56 0.0253(6) 0.0298(6) 0.0225(6) -0.0011(5) 0.0079(4) 0.0072(5)
C57 0.0397(7) 0.0325(7) 0.0205(6) -0.0042(5) 0.0095(5) -0.0131(5)

loop_
_atom_type_symbol
_atom_type_description
_atom_type_scat_dispersion_real
_atom_type_scat_dispersion_imag
_atom_type_scat_source
C C 0.0181 0.0091 'International Tables Vol C Tables 4.2.6.8 and 6.1.1.4'
H H 0.0000 0.0000 'International Tables Vol C Tables 4.2.6.8 and 6.1.1.4'
N N 0.0311 0.0180 'International Tables Vol C Tables 4.2.6.8 and 6.1.1.4'
P P 0.2955 0.4335 'International Tables Vol C Tables 4.2.6.8 and 6.1.1.4'

loop_
_exptl_crystal_face_index_h
_exptl_crystal_face_index_k
_exptl_crystal_face_index_l
_exptl_crystal_face_perp_dist
-1 1 -2 0.0657
2 -1 0 0.1346
0 0 -1 0.1276
2 1 -1 0.1653
-1 -2 -1 0.1628
-2 -1 1 0.1726
0 1 1 0.1321
1 0 -2 0.1431
-1 1 2 0.1980
-1 -1 2 0.1679
0 -1 0 0.1614
0 1 0 0.1203
0 -1 2 0.1484
-1 2 -1 0.0995
1 0 1 0.1824
-1 0 0 0.1558
1 0 0 0.1735
-2 -1 -2 0.1571
-1 -1 -2 0.1364

loop_
_geom_angle_atom_site_label_1
_geom_angle_atom_site_label_2
_geom_angle_atom_site_label_3
_geom_angle
_geom_angle_site_symmetry_1
_geom_angle_site_symmetry_3
_geom_angle_publ_flag
C5 P1 C4 110.87(5) . . ?
C1 N1 C14 132.23(9) . . ?
C2 N1 C1 110.19(9) . . ?
C2 N1 C14 116.72(9) . . ?
C1 N2 C26 129.15(9) . . ?
C3 N2 C1 110.06(9) . . ?
C3 N2 C26 119.82(9) . . ?
C5 N3 C6 114.48(9) . . ?
C5 N3 C44 123.44(9) . . ?
C44 N3 C6 121.84(9) . . ?
N1 C1 N2 103.26(9) . . ?
C4 C1 N1 128.33(10) . . ?
C4 C1 N2 128.29(10) . . ?
N1 C2 H2 125.8 . . ?
C3 C2 N1 108.38(10) . . ?
C3 C2 H2 125.8 . . ?
N2 C3 H3 125.9 . . ?
C2 C3 N2 108.10(10) . . ?
C2 C3 H3 125.9 . . ?
C1 C4 P1 118.02(8) . . ?
C1 C4 C43 119.36(9) . . ?
C43 C4 P1 119.46(8) . . ?
N3 C5 P1 116.35(8) . . ?
N3 C5 C8 107.33(9) . . ?
C8 C5 P1 136.06(8) . . ?
N3 C6 C7 100.08(9) . . ?
N3 C6 C55 113.91(9) . . ?
N3 C6 C56 110.19(9) . . ?
C7 C6 C55 112.38(10) . . ?
C7 C6 C56 114.00(9) . . ?
C55 C6 C56 106.43(10) . . ?
C6 C7 H7A 110.3 . . ?
C6 C7 H7B 110.3 . . ?
C6 C7 C8 107.11(9) . . ?
H7A C7 H7B 108.5 . . ?
C8 C7 H7A 110.3 . . ?
C8 C7 H7B 110.3 . . ?
C5 C8 C13 115.49(8) . . ?
C7 C8 C5 101.77(9) . . ?
C7 C8 C13 109.97(9) . . ?
C9 C8 C5 109.45(9) . . ?
C9 C8 C7 111.51(9) . . ?
C9 C8 C13 108.56(9) . . ?
C8 C9 H9A 109.0 . . ?
C8 C9 H9B 109.0 . . ?
H9A C9 H9B 107.8 . . ?
C10 C9 C8 112.88(10) . . ?
C10 C9 H9A 109.0 . . ?
C10 C9 H9B 109.0 . . ?
C9 C10 H10A 109.3 . . ?
C9 C10 H10B 109.3 . . ?
H10A C10 H10B 108.0 . . ?
C11 C10 C9 111.50(10) . . ?
C11 C10 H10A 109.3 . . ?
C11 C10 H10B 109.3 . . ?
C10 C11 H11A 109.5 . . ?
C10 C11 H11B 109.5 . . ?
H11A C11 H11B 108.1 . . ?
C12 C11 C10 110.56(10) . . ?
C12 C11 H11A 109.5 . . ?
C12 C11 H11B 109.5 . . ?
C11 C12 H12A 109.4 . . ?
C11 C12 H12B 109.4 . . ?
C11 C12 C13 111.01(10) . . ?
H12A C12 H12B 108.0 . . ?
C13 C12 H12A 109.4 . . ?
C13 C12 H12B 109.4 . . ?
C8 C13 H13A 109.1 . . ?
C8 C13 H13B 109.1 . . ?
C12 C13 C8 112.71(9) . . ?
C12 C13 H13A 109.1 . . ?
C12 C13 H13B 109.1 . . ?
H13A C13 H13B 107.8 . . ?
C15 C14 N1 117.85(10) . . ?
C19 C14 N1 119.04(10) . . ?
C19 C14 C15 122.06(10) . . ?
C14 C15 C20 122.82(10) . . ?
C16 C15 C14 117.70(11) . . ?
C16 C15 C20 119.48(10) . . ?
C15 C16 H16 119.3 . . ?
C17 C16 C15 121.32(11) . . ?
C17 C16 H16 119.3 . . ?
C16 C17 H17 120.0 . . ?
C16 C17 C18 119.95(11) . . ?
C18 C17 H17 120.0 . . ?
C17 C18 H18 119.5 . . ?
C17 C18 C19 121.08(12) . . ?
C19 C18 H18 119.5 . . ?
C14 C19 C23 120.90(10) . . ?
C18 C19 C14 117.74(11) . . ?
C18 C19 C23 121.31(10) . . ?
C15 C20 H20 108.0 . . ?
C15 C20 C21 110.54(10) . . ?
C15 C20 C22 111.20(10) . . ?
C21 C20 H20 108.0 . . ?
C22 C20 H20 108.0 . . ?
C22 C20 C21 110.96(10) . . ?
C20 C21 H21A 109.5 . . ?
C20 C21 H21B 109.5 . . ?
C20 C21 H21C 109.5 . . ?
H21A C21 H21B 109.5 . . ?
H21A C21 H21C 109.5 . . ?
H21B C21 H21C 109.5 . . ?
C20 C22 H22A 109.5 . . ?
C20 C22 H22B 109.5 . . ?
C20 C22 H22C 109.5 . . ?
H22A C22 H22B 109.5 . . ?
H22A C22 H22C 109.5 . . ?
H22B C22 H22C 109.5 . . ?
C19 C23 H23 107.7 . . ?
C19 C23 C24 113.04(10) . . ?
C19 C23 C25 110.59(10) . . ?
C24 C23 H23 107.7 . . ?
C24 C23 C25 110.03(10) . . ?
C25 C23 H23 107.7 . . ?
C23 C24 H24A 109.5 . . ?
C23 C24 H24B 109.5 . . ?
C23 C24 H24C 109.5 . . ?
H24A C24 H24B 109.5 . . ?
H24A C24 H24C 109.5 . . ?
H24B C24 H24C 109.5 . . ?
C23 C25 H25A 109.5 . . ?
C23 C25 H25B 109.5 . . ?
C23 C25 H25C 109.5 . . ?
H25A C25 H25B 109.5 . . ?
H25A C25 H25C 109.5 . . ?
H25B C25 H25C 109.5 . . ?
C27 C26 N2 119.13(10) . . ?
C31 C26 N2 118.69(10) . . ?
C31 C26 C27 122.10(10) . . ?
C26 C27 C32 120.60(10) . . ?
C28 C27 C26 117.60(10) . . ?
C28 C27 C32 121.70(10) . . ?
C27 C28 H28 119.4 . . ?
C29 C28 C27 121.11(11) . . ?
C29 C28 H28 119.4 . . ?
C28 C29 H29 119.9 . . ?
C30 C29 C28 120.12(11) . . ?
C30 C29 H29 119.9 . . ?
C29 C30 H30 119.4 . . ?
C29 C30 C31 121.11(11) . . ?
C31 C30 H30 119.4 . . ?
C26 C31 C35 122.58(10) . . ?
C30 C31 C26 117.74(11) . . ?
C30 C31 C35 119.66(10) . . ?
C27 C32 H32 108.0 . . ?
C27 C32 C33 113.75(10) . . ?
C27 C32 C34 109.77(10) . . ?
C33 C32 H32 108.0 . . ?
C33 C32 C34 109.11(10) . . ?
C34 C32 H32 108.0 . . ?
C32 C33 H33A 109.5 . . ?
C32 C33 H33B 109.5 . . ?
C32 C33 H33C 109.5 . . ?
H33A C33 H33B 109.5 . . ?
H33A C33 H33C 109.5 . . ?
H33B C33 H33C 109.5 . . ?
C32 C34 H34A 109.5 . . ?
C32 C34 H34B 109.5 . . ?
C32 C34 H34C 109.5 . . ?
H34A C34 H34B 109.5 . . ?
H34A C34 H34C 109.5 . . ?
H34B C34 H34C 109.5 . . ?
C31 C35 H35 108.1 . . ?
C31 C35 C36 113.11(11) . . ?
C31 C35 C37 109.73(11) . . ?
C36 C35 H35 108.1 . . ?
C36 C35 C37 109.43(11) . . ?
C37 C35 H35 108.1 . . ?
C35 C36 H36A 109.5 . . ?
C35 C36 H36B 109.5 . . ?
C35 C36 H36C 109.5 . . ?
H36A C36 H36B 109.5 . . ?
H36A C36 H36C 109.5 . . ?
H36B C36 H36C 109.5 . . ?
C35 C37 H37A 109.5 . . ?
C35 C37 H37B 109.5 . . ?
C35 C37 H37C 109.5 . . ?
H37A C37 H37B 109.5 . . ?
H37A C37 H37C 109.5 . . ?
H37B C37 H37C 109.5 . . ?
C39 C38 H38 119.5 . . ?
C39 C38 C43 120.99(11) . . ?
C43 C38 H38 119.5 . . ?
C38 C39 H39 119.7 . . ?
C40 C39 C38 120.52(11) . . ?
C40 C39 H39 119.7 . . ?
C39 C40 H40 120.3 . . ?
C39 C40 C41 119.34(11) . . ?
C41 C40 H40 120.3 . . ?
C40 C41 H41 120.0 . . ?
C42 C41 C40 120.03(11) . . ?
C42 C41 H41 120.0 . . ?
C41 C42 H42 119.2 . . ?
C41 C42 C43 121.58(11) . . ?
C43 C42 H42 119.2 . . ?
C38 C43 C4 121.80(10) . . ?
C38 C43 C42 117.51(10) . . ?
C42 C43 C4 120.68(10) . . ?
C45 C44 N3 118.23(10) . . ?
C49 C44 N3 120.73(10) . . ?
C49 C44 C45 121.04(10) . . ?
C44 C45 C50 122.62(10) . . ?
C46 C45 C44 118.18(11) . . ?
C46 C45 C50 119.12(11) . . ?
C45 C46 H46 119.4 . . ?
C47 C46 C45 121.25(12) . . ?
C47 C46 H46 119.4 . . ?
C46 C47 H47 120.0 . . ?
C46 C47 C48 119.95(11) . . ?
C48 C47 H47 120.0 . . ?
C47 C48 H48 119.3 . . ?
C47 C48 C49 121.47(12) . . ?
C49 C48 H48 119.3 . . ?
C44 C49 C53 123.95(10) . . ?
C48 C49 C44 118.02(11) . . ?
C48 C49 C53 117.95(11) . . ?
C45 C50 H50 107.7 . . ?
C45 C50 C51 113.21(11) . . ?
C45 C50 C52 110.37(11) . . ?
C51 C50 H50 107.7 . . ?
C52 C50 H50 107.7 . . ?
C52 C50 C51 109.95(11) . . ?
C50 C51 H51A 109.5 . . ?
C50 C51 H51B 109.5 . . ?
C50 C51 H51C 109.5 . . ?
H51A C51 H51B 109.5 . . ?
H51A C51 H51C 109.5 . . ?
H51B C51 H51C 109.5 . . ?
C50 C52 H52A 109.5 . . ?
C50 C52 H52B 109.5 . . ?
C50 C52 H52C 109.5 . . ?
H52A C52 H52B 109.5 . . ?
H52A C52 H52C 109.5 . . ?
H52B C52 H52C 109.5 . . ?
C49 C53 H53 108.4 . . ?
C49 C53 C54 112.59(10) . . ?
C49 C53 C57 109.85(10) . . ?
C54 C53 H53 108.4 . . ?
C54 C53 C57 109.22(11) . . ?
C57 C53 H53 108.4 . . ?
C53 C54 H54A 109.5 . . ?
C53 C54 H54B 109.5 . . ?
C53 C54 H54C 109.5 . . ?
H54A C54 H54B 109.5 . . ?
H54A C54 H54C 109.5 . . ?
H54B C54 H54C 109.5 . . ?
C6 C55 H55A 109.5 . . ?
C6 C55 H55B 109.5 . . ?
C6 C55 H55C 109.5 . . ?
H55A C55 H55B 109.5 . . ?
H55A C55 H55C 109.5 . . ?
H55B C55 H55C 109.5 . . ?
C6 C56 H56A 109.5 . . ?
C6 C56 H56B 109.5 . . ?
C6 C56 H56C 109.5 . . ?
H56A C56 H56B 109.5 . . ?
H56A C56 H56C 109.5 . . ?
H56B C56 H56C 109.5 . . ?
C53 C57 H57A 109.5 . . ?
C53 C57 H57B 109.5 . . ?
C53 C57 H57C 109.5 . . ?
H57A C57 H57B 109.5 . . ?
H57A C57 H57C 109.5 . . ?
H57B C57 H57C 109.5 . . ?

loop_
_geom_bond_atom_site_label_1
_geom_bond_atom_site_label_2
_geom_bond_distance
_geom_bond_site_symmetry_2
_geom_bond_publ_flag
P1 C4 1.8203(11) . ?
P1 C5 1.7354(11) . ?
N1 C1 1.4025(13) . ?
N1 C2 1.3994(14) . ?
N1 C14 1.4396(14) . ?
N2 C1 1.4115(14) . ?
N2 C3 1.3996(14) . ?
N2 C26 1.4386(14) . ?
N3 C5 1.3884(14) . ?
N3 C6 1.4918(14) . ?
N3 C44 1.4370(14) . ?
C1 C4 1.3844(15) . ?
C2 H2 0.9500 . ?
C2 C3 1.3299(17) . ?
C3 H3 0.9500 . ?
C4 C43 1.4814(14) . ?
C5 C8 1.5480(14) . ?
C6 C7 1.5266(16) . ?
C6 C55 1.5308(16) . ?
C6 C56 1.5342(16) . ?
C7 H7A 0.9900 . ?
C7 H7B 0.9900 . ?
C7 C8 1.5475(15) . ?
C8 C9 1.5381(15) . ?
C8 C13 1.5503(15) . ?
C9 H9A 0.9900 . ?
C9 H9B 0.9900 . ?
C9 C10 1.5315(16) . ?
C10 H10A 0.9900 . ?
C10 H10B 0.9900 . ?
C10 C11 1.5268(18) . ?
C11 H11A 0.9900 . ?
C11 H11B 0.9900 . ?
C11 C12 1.5243(18) . ?
C12 H12A 0.9900 . ?
C12 H12B 0.9900 . ?
C12 C13 1.5369(15) . ?
C13 H13A 0.9900 . ?
C13 H13B 0.9900 . ?
C14 C15 1.4044(15) . ?
C14 C19 1.4032(16) . ?
C15 C16 1.3957(17) . ?
C15 C20 1.5166(16) . ?
C16 H16 0.9500 . ?
C16 C17 1.3792(19) . ?
C17 H17 0.9500 . ?
C17 C18 1.3904(18) . ?
C18 H18 0.9500 . ?
C18 C19 1.3948(16) . ?
C19 C23 1.5190(16) . ?
C20 H20 1.0000 . ?
C20 C21 1.5360(17) . ?
C20 C22 1.5350(17) . ?
C21 H21A 0.9800 . ?
C21 H21B 0.9800 . ?
C21 H21C 0.9800 . ?
C22 H22A 0.9800 . ?
C22 H22B 0.9800 . ?
C22 H22C 0.9800 . ?
C23 H23 1.0000 . ?
C23 C24 1.5288(16) . ?
C23 C25 1.5332(18) . ?
C24 H24A 0.9800 . ?
C24 H24B 0.9800 . ?
C24 H24C 0.9800 . ?
C25 H25A 0.9800 . ?
C25 H25B 0.9800 . ?
C25 H25C 0.9800 . ?
C26 C27 1.4056(16) . ?
C26 C31 1.4034(16) . ?
C27 C28 1.3959(16) . ?
C27 C32 1.5222(16) . ?
C28 H28 0.9500 . ?
C28 C29 1.3863(18) . ?
C29 H29 0.9500 . ?
C29 C30 1.3833(18) . ?
C30 H30 0.9500 . ?
C30 C31 1.3962(16) . ?
C31 C35 1.5183(17) . ?
C32 H32 1.0000 . ?
C32 C33 1.5283(16) . ?
C32 C34 1.5378(17) . ?
C33 H33A 0.9800 . ?
C33 H33B 0.9800 . ?
C33 H33C 0.9800 . ?
C34 H34A 0.9800 . ?
C34 H34B 0.9800 . ?
C34 H34C 0.9800 . ?
C35 H35 1.0000 . ?
C35 C36 1.5315(18) . ?
C35 C37 1.5358(19) . ?
C36 H36A 0.9800 . ?
C36 H36B 0.9800 . ?
C36 H36C 0.9800 . ?
C37 H37A 0.9800 . ?
C37 H37B 0.9800 . ?
C37 H37C 0.9800 . ?
C38 H38 0.9500 . ?
C38 C39 1.3933(16) . ?
C38 C43 1.3950(15) . ?
C39 H39 0.9500 . ?
C39 C40 1.3865(19) . ?
C40 H40 0.9500 . ?
C40 C41 1.3879(19) . ?
C41 H41 0.9500 . ?
C41 C42 1.3865(16) . ?
C42 H42 0.9500 . ?
C42 C43 1.4030(16) . ?
C44 C45 1.4137(16) . ?
C44 C49 1.4124(16) . ?
C45 C46 1.3976(17) . ?
C45 C50 1.5221(18) . ?
C46 H46 0.9500 . ?
C46 C47 1.383(2) . ?
C47 H47 0.9500 . ?
C47 C48 1.3833(19) . ?
C48 H48 0.9500 . ?
C48 C49 1.3967(16) . ?
C49 C53 1.5195(16) . ?
C50 H50 1.0000 . ?
C50 C51 1.5354(18) . ?
C50 C52 1.5240(18) . ?
C51 H51A 0.9800 . ?
C51 H51B 0.9800 . ?
C51 H51C 0.9800 . ?
C52 H52A 0.9800 . ?
C52 H52B 0.9800 . ?
C52 H52C 0.9800 . ?
C53 H53 1.0000 . ?
C53 C54 1.5363(18) . ?
C53 C57 1.5378(17) . ?
C54 H54A 0.9800 . ?
C54 H54B 0.9800 . ?
C54 H54C 0.9800 . ?
C55 H55A 0.9800 . ?
C55 H55B 0.9800 . ?
C55 H55C 0.9800 . ?
C56 H56A 0.9800 . ?
C56 H56B 0.9800 . ?
C56 H56C 0.9800 . ?
C57 H57A 0.9800 . ?
C57 H57B 0.9800 . ?
C57 H57C 0.9800 . ?

loop_
_geom_torsion_atom_site_label_1
_geom_torsion_atom_site_label_2
_geom_torsion_atom_site_label_3
_geom_torsion_atom_site_label_4
_geom_torsion
_geom_torsion_site_symmetry_1
_geom_torsion_site_symmetry_2
_geom_torsion_site_symmetry_3
_geom_torsion_site_symmetry_4
_geom_torsion_publ_flag
P1 C4 C43 C38 136.27(9) . . . . ?
P1 C4 C43 C42 -42.16(13) . . . . ?
P1 C5 C8 C7 -159.01(9) . . . . ?
P1 C5 C8 C9 -40.93(14) . . . . ?
P1 C5 C8 C13 81.92(13) . . . . ?
N1 C1 C4 P1 -22.54(15) . . . . ?
N1 C1 C4 C43 177.63(10) . . . . ?
N1 C2 C3 N2 -0.91(13) . . . . ?
N1 C14 C15 C16 164.10(10) . . . . ?
N1 C14 C15 C20 -16.89(16) . . . . ?
N1 C14 C19 C18 -165.40(10) . . . . ?
N1 C14 C19 C23 12.08(16) . . . . ?
N2 C1 C4 P1 152.84(9) . . . . ?
N2 C1 C4 C43 -6.99(17) . . . . ?
N2 C26 C27 C28 177.90(10) . . . . ?
N2 C26 C27 C32 -5.70(15) . . . . ?
N2 C26 C31 C30 -179.68(10) . . . . ?
N2 C26 C31 C35 1.90(16) . . . . ?
N3 C5 C8 C7 14.69(10) . . . . ?
N3 C5 C8 C9 132.78(9) . . . . ?
N3 C5 C8 C13 -104.37(10) . . . . ?
N3 C6 C7 C8 29.78(11) . . . . ?
N3 C44 C45 C46 176.23(10) . . . . ?
N3 C44 C45 C50 -7.07(16) . . . . ?
N3 C44 C49 C48 -176.21(10) . . . . ?
N3 C44 C49 C53 7.08(17) . . . . ?
C1 N1 C2 C3 0.98(13) . . . . ?
C1 N1 C14 C15 115.73(13) . . . . ?
C1 N1 C14 C19 -75.73(15) . . . . ?
C1 N2 C3 C2 0.54(13) . . . . ?
C1 N2 C26 C27 -66.52(15) . . . . ?
C1 N2 C26 C31 116.64(12) . . . . ?
C1 C4 C43 C38 -64.19(14) . . . . ?
C1 C4 C43 C42 117.38(12) . . . . ?
C2 N1 C1 N2 -0.62(11) . . . . ?
C2 N1 C1 C4 175.66(11) . . . . ?
C2 N1 C14 C15 -76.11(13) . . . . ?
C2 N1 C14 C19 92.43(13) . . . . ?
C3 N2 C1 N1 0.06(11) . . . . ?
C3 N2 C1 C4 -176.21(11) . . . . ?
C3 N2 C26 C27 101.03(12) . . . . ?
C3 N2 C26 C31 -75.81(13) . . . . ?
C4 P1 C5 N3 166.13(8) . . . . ?
C4 P1 C5 C8 -20.58(12) . . . . ?
C5 P1 C4 C1 155.40(8) . . . . ?
C5 P1 C4 C43 -44.79(10) . . . . ?
C5 N3 C6 C7 -21.41(11) . . . . ?
C5 N3 C6 C55 -141.54(10) . . . . ?
C5 N3 C6 C56 98.95(11) . . . . ?
C5 N3 C44 C45 102.03(12) . . . . ?
C5 N3 C44 C49 -78.55(14) . . . . ?
C5 C8 C9 C10 -179.02(9) . . . . ?
C5 C8 C13 C12 -177.71(10) . . . . ?
C6 N3 C5 P1 179.42(7) . . . . ?
C6 N3 C5 C8 4.29(12) . . . . ?
C6 N3 C44 C45 -84.01(13) . . . . ?
C6 N3 C44 C49 95.41(13) . . . . ?
C6 C7 C8 C5 -28.06(11) . . . . ?
C6 C7 C8 C9 -144.66(9) . . . . ?
C6 C7 C8 C13 94.86(10) . . . . ?
C7 C8 C9 C10 -67.20(12) . . . . ?
C7 C8 C13 C12 67.85(12) . . . . ?
C8 C9 C10 C11 -56.22(14) . . . . ?
C9 C8 C13 C12 -54.40(12) . . . . ?
C9 C10 C11 C12 55.78(14) . . . . ?
C10 C11 C12 C13 -55.89(13) . . . . ?
C11 C12 C13 C8 56.57(13) . . . . ?
C13 C8 C9 C10 54.10(12) . . . . ?
C14 N1 C1 N2 168.12(10) . . . . ?
C14 N1 C1 C4 -15.61(19) . . . . ?
C14 N1 C2 C3 -169.70(10) . . . . ?
C14 C15 C16 C17 1.93(18) . . . . ?
C14 C15 C20 C21 -120.63(12) . . . . ?
C14 C15 C20 C22 115.66(13) . . . . ?
C14 C19 C23 C24 150.67(11) . . . . ?
C14 C19 C23 C25 -85.45(14) . . . . ?
C15 C14 C19 C18 2.64(17) . . . . ?
C15 C14 C19 C23 -179.89(11) . . . . ?
C15 C16 C17 C18 1.5(2) . . . . ?
C16 C15 C20 C21 58.37(14) . . . . ?
C16 C15 C20 C22 -65.35(15) . . . . ?
C16 C17 C18 C19 -3.1(2) . . . . ?
C17 C18 C19 C14 0.99(19) . . . . ?
C17 C18 C19 C23 -176.48(12) . . . . ?
C18 C19 C23 C24 -31.95(16) . . . . ?
C18 C19 C23 C25 91.94(14) . . . . ?
C19 C14 C15 C16 -4.07(17) . . . . ?
C19 C14 C15 C20 174.94(11) . . . . ?
C20 C15 C16 C17 -177.11(12) . . . . ?
C26 N2 C1 N1 168.57(10) . . . . ?
C26 N2 C1 C4 -7.70(18) . . . . ?
C26 N2 C3 C2 -169.21(10) . . . . ?
C26 C27 C28 C29 3.07(16) . . . . ?
C26 C27 C32 C33 160.10(10) . . . . ?
C26 C27 C32 C34 -77.33(13) . . . . ?
C26 C31 C35 C36 -129.84(12) . . . . ?
C26 C31 C35 C37 107.66(13) . . . . ?
C27 C26 C31 C30 3.58(16) . . . . ?
C27 C26 C31 C35 -174.84(11) . . . . ?
C27 C28 C29 C30 0.91(18) . . . . ?
C28 C27 C32 C33 -23.65(15) . . . . ?
C28 C27 C32 C34 98.92(13) . . . . ?
C28 C29 C30 C31 -2.82(17) . . . . ?
C29 C30 C31 C26 0.60(17) . . . . ?
C29 C30 C31 C35 179.07(11) . . . . ?
C30 C31 C35 C36 51.76(16) . . . . ?
C30 C31 C35 C37 -70.73(14) . . . . ?
C31 C26 C27 C28 -5.37(16) . . . . ?
C31 C26 C27 C32 171.03(10) . . . . ?
C32 C27 C28 C29 -173.29(11) . . . . ?
C38 C39 C40 C41 0.95(18) . . . . ?
C39 C38 C43 C4 -179.99(10) . . . . ?
C39 C38 C43 C42 -1.51(16) . . . . ?
C39 C40 C41 C42 -1.20(17) . . . . ?
C40 C41 C42 C43 0.08(17) . . . . ?
C41 C42 C43 C4 179.75(10) . . . . ?
C41 C42 C43 C38 1.26(16) . . . . ?
C43 C38 C39 C40 0.43(18) . . . . ?
C44 N3 C5 P1 -6.22(13) . . . . ?
C44 N3 C5 C8 178.65(9) . . . . ?
C44 N3 C6 C7 164.12(9) . . . . ?
C44 N3 C6 C55 44.00(14) . . . . ?
C44 N3 C6 C56 -75.51(12) . . . . ?
C44 C45 C46 C47 0.95(18) . . . . ?
C44 C45 C50 C51 134.78(12) . . . . ?
C44 C45 C50 C52 -101.50(13) . . . . ?
C44 C49 C53 C54 -119.71(13) . . . . ?
C44 C49 C53 C57 118.33(12) . . . . ?
C45 C44 C49 C48 3.19(17) . . . . ?
C45 C44 C49 C53 -173.52(11) . . . . ?
C45 C46 C47 C48 1.2(2) . . . . ?
C46 C45 C50 C51 -48.55(16) . . . . ?
C46 C45 C50 C52 75.18(14) . . . . ?
C46 C47 C48 C49 -1.23(19) . . . . ?
C47 C48 C49 C44 -0.96(18) . . . . ?
C47 C48 C49 C53 175.95(11) . . . . ?
C48 C49 C53 C54 63.58(15) . . . . ?
C48 C49 C53 C57 -58.38(14) . . . . ?
C49 C44 C45 C46 -3.19(17) . . . . ?
C49 C44 C45 C50 173.51(11) . . . . ?
C50 C45 C46 C47 -175.87(12) . . . . ?
C55 C6 C7 C8 151.01(9) . . . . ?
C56 C6 C7 C8 -87.79(11) . . . . ?

loop_
_exptl_oxdiff_crystal_face_indexfrac_h
_exptl_oxdiff_crystal_face_indexfrac_k
_exptl_oxdiff_crystal_face_indexfrac_l
_exptl_oxdiff_crystal_face_x
_exptl_oxdiff_crystal_face_y
_exptl_oxdiff_crystal_face_z
-0.9762 1.0312 -1.9687 -0.1102 -0.1869 0.0165
1.9405 -1.0531 -0.0501 0.1227 0.1282 0.1170
-0.0195 0.0026 -0.9948 -0.0327 -0.0332 0.0506
2.0530 0.9469 -1.0615 0.1562 -0.1305 0.0625
-1.1547 -1.9676 -0.9490 -0.1768 0.1846 0.1236
-2.0530 -0.9469 1.0615 -0.1562 0.1305 -0.0625
0.0854 0.9961 0.9865 0.0658 -0.0796 -0.1032
0.9644 -0.0219 -2.0188 0.0125 -0.0586 0.1335
-0.8984 1.0206 2.0105 0.0206 -0.0541 -0.1860
-1.0303 -0.9768 2.0271 -0.0456 0.1714 -0.0809
-0.0660 -0.9987 0.0083 -0.0331 0.1127 0.0526
0.0660 0.9987 -0.0083 0.0331 -0.1127 -0.0526
-0.0271 -1.0040 1.9979 0.0323 0.1791 -0.0487
-0.8907 2.0273 -0.9822 -0.0444 -0.2664 -0.0868
1.0227 -0.0299 0.9656 0.1106 0.0409 -0.0184
-1.0033 0.0272 0.0292 -0.0779 -0.0077 -0.0322
1.0033 -0.0272 -0.0292 0.0779 0.0077 0.0322
-2.1114 -0.9390 -1.9229 -0.2543 0.0309 0.0894
-1.1081 -0.9662 -1.9521 -0.1764 0.0386 0.1216
